data_4131063
loop_
_publ_author_name
'Mikherdov, Alexander S.'
'Kinzhalov, Mikhail A.'
'Novikov, Alexander S.'
'Boyarskiy, Vadim P.'
'Boyarskaya, Irina A.'
'Dar'in, Dmitry V.'
'Starova, Galina L.'
'Kukushkin, Vadim Yu'

_publ_section_title
;
 Difference in Energy between Two Distinct Types of Chalcogen Bonds Drives
 Regioisomerization of Binuclear (Diaminocarbene)Pd<sup>II</sup>
 Complexes.
;
_journal_issue 42
_journal_name_full 'Journal of the American Chemical Society'
_journal_page_first 14129
_journal_page_last 14137
_journal_paper_doi 10.1021/jacs.6b09133
_journal_volume 138
_journal_year 2016
_chemical_formula_sum 'C38 H37 Cl2 N7 Pd2 S'
_chemical_formula_weight 907.51
_space_group_IT_number 2
_space_group_name_Hall '-P 1'
_space_group_name_H-M_alt 'P -1'
_symmetry_cell_setting triclinic
_symmetry_space_group_name_H-M 'P -1'
_atom_sites_solution_hydrogens geom
_atom_sites_solution_primary direct
_atom_sites_solution_secondary difmap
_audit_creation_method SHELXL-97
_cell_angle_alpha 86.4180(18)
_cell_angle_beta 87.4633(16)
_cell_angle_gamma 84.4809(19)
_cell_formula_units_Z 2
_cell_length_a 7.63334(15)
_cell_length_b 8.1545(2)
_cell_length_c 30.2370(6)
_cell_measurement_reflns_used 16658
_cell_measurement_temperature 100(2)
_cell_measurement_theta_max 29.2165
_cell_measurement_theta_min 2.6355
_cell_volume 1868.36(7)
_computing_cell_refinement
;
CrysAlisPro, Agilent Technologies,
Version 1.171.36.20 (release 27-06-2012 CrysAlis171 .NET)
(compiled Jul 11 2012,15:38:31)
;
_computing_data_collection
;
CrysAlisPro, Agilent Technologies,
Version 1.171.36.20 (release 27-06-2012 CrysAlis171 .NET)
(compiled Jul 11 2012,15:38:31)
;
_computing_data_reduction
;
CrysAlisPro, Agilent Technologies,
Version 1.171.36.20 (release 27-06-2012 CrysAlis171 .NET)
(compiled Jul 11 2012,15:38:31)
;
_computing_publication_material
;
O. V. Dolomanov, L. J. Bourhis, R. J. Gildea, J. A. K. Howard and H. Puschmann,
OLEX2: a complete structure solution, refinement and analysis program.
J. Appl. Cryst. (2009). 42, 339-341.
;
_computing_structure_refinement 'SHELXL-97 (Sheldrick, 2008)'
_computing_structure_solution 'SHELXS-97 (Sheldrick, 2008)'
_diffrn_ambient_temperature 100(2)
_diffrn_detector_area_resol_mean 16.2096
_diffrn_measured_fraction_theta_full 0.982
_diffrn_measured_fraction_theta_max 0.982
_diffrn_measurement_device_type 'Xcalibur, Eos'
_diffrn_measurement_method '\w scans'
_diffrn_radiation_monochromator graphite
_diffrn_radiation_source 'fine-focus sealed tube'
_diffrn_radiation_type MoK\a
_diffrn_radiation_wavelength 0.71073
_diffrn_reflns_av_R_equivalents 0.0292
_diffrn_reflns_av_sigmaI/netI 0.0284
_diffrn_reflns_limit_h_max 9
_diffrn_reflns_limit_h_min -9
_diffrn_reflns_limit_k_max 10
_diffrn_reflns_limit_k_min -10
_diffrn_reflns_limit_l_max 38
_diffrn_reflns_limit_l_min -39
_diffrn_reflns_number 29221
_diffrn_reflns_theta_full 27.50
_diffrn_reflns_theta_max 27.50
_diffrn_reflns_theta_min 2.64
_exptl_absorpt_coefficient_mu 1.199
_exptl_absorpt_correction_T_max 1.00000
_exptl_absorpt_correction_T_min 0.93757
_exptl_absorpt_correction_type multi-scan
_exptl_absorpt_process_details
;
CrysAlisPro, Agilent Technologies,
Version 1.171.36.20 (release 27-06-2012 CrysAlis171 .NET)
(compiled Jul 11 2012,15:38:31)
Empirical absorption correction using spherical harmonics,
 implemented in SCALE3 ABSPACK scaling algorithm.
;
_exptl_crystal_colour colourless
_exptl_crystal_density_diffrn 1.613
_exptl_crystal_density_method 'not measured'
_exptl_crystal_description prism
_exptl_crystal_F_000 912
_exptl_crystal_size_max 0.12
_exptl_crystal_size_mid 0.10
_exptl_crystal_size_min 0.08
_refine_diff_density_max 0.769
_refine_diff_density_min -1.289
_refine_diff_density_rms 0.088
_refine_ls_extinction_method none
_refine_ls_goodness_of_fit_ref 1.065
_refine_ls_hydrogen_treatment mixed
_refine_ls_matrix_type full
_refine_ls_number_parameters 459
_refine_ls_number_reflns 8428
_refine_ls_number_restraints 0
_refine_ls_restrained_S_all 1.065
_refine_ls_R_factor_all 0.0358
_refine_ls_R_factor_gt 0.0313
_refine_ls_shift/su_max 0.002
_refine_ls_shift/su_mean 0.000
_refine_ls_structure_factor_coef Fsqd
_refine_ls_weighting_details 'calc w=1/[\s^2^(Fo^2^)+(0.0335P)^2^+3.4723P] where P=(Fo^2^+2Fc^2^)/3'
_refine_ls_weighting_scheme calc
_refine_ls_wR_factor_gt 0.0751
_refine_ls_wR_factor_ref 0.0773
_reflns_number_gt 7726
_reflns_number_total 8428
_reflns_threshold_expression >2sigma(I)
_cod_data_source_file ja6b09133_si_002.cif
_cod_data_source_block kr7
_cod_original_cell_volume 1868.37(7)
_cod_original_sg_symbol_H-M P-1
_cod_database_code 4131063

loop_
_symmetry_equiv_pos_as_xyz
'x, y, z'
'-x, -y, -z'

loop_
_atom_site_label
_atom_site_type_symbol
_atom_site_fract_x
_atom_site_fract_y
_atom_site_fract_z
_atom_site_U_iso_or_equiv
_atom_site_adp_type
_atom_site_occupancy
_atom_site_symmetry_multiplicity
_atom_site_calc_flag
_atom_site_refinement_flags
Pd1 Pd 0.66688(3) 0.10937(2) 0.336093(6) 0.01054(6) Uani 1 1 d .
Pd2 Pd 0.77786(2) -0.00986(2) 0.183335(6) 0.00952(6) Uani 1 1 d .
Cl2 Cl 0.59872(9) 0.16402(8) 0.13413(2) 0.01515(13) Uani 1 1 d .
S1 S 0.39094(9) 0.30365(9) 0.21578(2) 0.01593(14) Uani 1 1 d .
Cl1 Cl 0.55920(9) 0.26081(9) 0.39630(2) 0.01825(14) Uani 1 1 d .
C5 C 0.8174(4) -0.0201(3) 0.37843(9) 0.0151(5) Uani 1 1 d .
N1 N 0.5079(3) 0.2370(3) 0.29239(7) 0.0120(4) Uani 1 1 d .
N3 N 0.6704(3) 0.0759(3) 0.24178(7) 0.0115(4) Uani 1 1 d .
N5 N 1.0289(3) -0.2825(3) 0.22272(7) 0.0131(5) Uani 1 1 d .
C4 C 0.9173(3) -0.1593(3) 0.22579(8) 0.0107(5) Uani 1 1 d .
C1 C 0.5377(3) 0.1962(3) 0.25091(9) 0.0120(5) Uani 1 1 d .
N4 N 0.8739(3) -0.1147(3) 0.27166(7) 0.0110(4) Uani 1 1 d .
N7 N 0.9565(3) -0.1210(3) 0.09507(7) 0.0135(5) Uani 1 1 d .
C6 C 0.8974(4) -0.0916(3) 0.12973(9) 0.0142(5) Uani 1 1 d .
C16 C 0.8577(4) -0.3545(3) 0.32335(9) 0.0145(5) Uani 1 1 d .
C20 C 1.1206(3) -0.2016(3) 0.31968(9) 0.0138(5) Uani 1 1 d .
N2 N 0.3690(3) 0.3521(3) 0.29948(8) 0.0158(5) Uani 1 1 d .
C31 C 1.0280(4) -0.1620(3) 0.05345(9) 0.0148(5) Uani 1 1 d .
C35 C 1.0058(4) -0.2981(4) -0.01306(10) 0.0222(6) Uani 1 1 d .
H35 H 0.9465 -0.3620 -0.0308 0.027 Uiso 1 1 calc R
N6 N 0.8890(3) -0.0828(3) 0.40837(8) 0.0174(5) Uani 1 1 d .
C23 C 1.0903(3) -0.3562(3) 0.18302(9) 0.0126(5) Uani 1 1 d .
C24 C 1.2554(4) -0.3218(3) 0.16469(9) 0.0144(5) Uani 1 1 d .
C36 C 0.9313(4) -0.2568(3) 0.02800(9) 0.0174(6) Uani 1 1 d .
C15 C 0.9517(3) -0.2238(3) 0.30655(8) 0.0117(5) Uani 1 1 d .
C19 C 1.1972(4) -0.3189(4) 0.35022(9) 0.0173(6) Uani 1 1 d .
H19 H 1.3097 -0.3081 0.3596 0.021 Uiso 1 1 calc R
C28 C 0.9946(4) -0.4757(3) 0.16646(9) 0.0157(5) Uani 1 1 d .
C33 C 1.2569(4) -0.1515(4) -0.00209(10) 0.0231(7) Uani 1 1 d .
H33 H 1.3647 -0.1172 -0.0125 0.028 Uiso 1 1 calc R
C12 C 1.1282(4) -0.1214(4) 0.45864(10) 0.0203(6) Uani 1 1 d .
C2 C 0.2961(4) 0.3971(4) 0.26228(9) 0.0176(6) Uani 1 1 d .
H2 H 0.1987 0.4748 0.2605 0.021 Uiso 1 1 calc R
C8 C 0.8535(4) -0.2555(4) 0.47429(10) 0.0224(6) Uani 1 1 d .
C17 C 0.9395(4) -0.4676(4) 0.35432(9) 0.0186(6) Uani 1 1 d .
H17 H 0.8797 -0.5547 0.3666 0.022 Uiso 1 1 calc R
C32 C 1.1896(4) -0.1061(4) 0.03954(9) 0.0171(6) Uani 1 1 d .
C34 C 1.1671(4) -0.2460(4) -0.02812(10) 0.0252(7) Uani 1 1 d .
H34 H 1.2147 -0.2747 -0.0557 0.030 Uiso 1 1 calc R
C7 C 0.9607(4) -0.1568(4) 0.44770(9) 0.0184(6) Uani 1 1 d .
C27 C 1.0667(4) -0.5592(4) 0.13015(10) 0.0196(6) Uani 1 1 d .
H27 H 1.0051 -0.6387 0.1186 0.024 Uiso 1 1 calc R
C18 C 1.1088(4) -0.4513(4) 0.36689(9) 0.0203(6) Uani 1 1 d .
H18 H 1.1636 -0.5298 0.3867 0.024 Uiso 1 1 calc R
C26 C 1.2286(4) -0.5257(4) 0.11091(9) 0.0203(6) Uani 1 1 d .
H26 H 1.2746 -0.5820 0.0866 0.024 Uiso 1 1 calc R
C11 C 1.1882(4) -0.1905(4) 0.49933(10) 0.0256(7) Uani 1 1 d .
H11 H 1.2989 -0.1704 0.5082 0.031 Uiso 1 1 calc R
C25 C 1.3216(4) -0.4081(4) 0.12806(9) 0.0186(6) Uani 1 1 d .
H25 H 1.4302 -0.3862 0.1150 0.022 Uiso 1 1 calc R
C9 C 0.9212(5) -0.3216(4) 0.51422(10) 0.0291(7) Uani 1 1 d .
H9 H 0.8549 -0.3890 0.5328 0.035 Uiso 1 1 calc R
C10 C 1.0855(5) -0.2883(4) 0.52657(10) 0.0295(8) Uani 1 1 d .
H10 H 1.1277 -0.3323 0.5536 0.035 Uiso 1 1 calc R
C3 C 0.7486(3) 0.0062(3) 0.27897(8) 0.0104(5) Uani 1 1 d .
C37 C 1.2847(4) -0.0012(4) 0.06785(10) 0.0227(6) Uani 1 1 d .
H37A H 1.2012 0.0771 0.0817 0.034 Uiso 1 1 calc R
H37B H 1.3679 0.0566 0.0497 0.034 Uiso 1 1 calc R
H37C H 1.3458 -0.0702 0.0902 0.034 Uiso 1 1 calc R
C29 C 0.8211(4) -0.5148(4) 0.18814(11) 0.0239(7) Uani 1 1 d .
H29A H 0.8392 -0.5587 0.2180 0.036 Uiso 1 1 calc R
H29B H 0.7713 -0.5948 0.1717 0.036 Uiso 1 1 calc R
H29C H 0.7420 -0.4160 0.1886 0.036 Uiso 1 1 calc R
C22 C 1.2130(4) -0.0541(4) 0.30238(10) 0.0200(6) Uani 1 1 d .
H22A H 1.2156 -0.0477 0.2705 0.030 Uiso 1 1 calc R
H22B H 1.3312 -0.0651 0.3125 0.030 Uiso 1 1 calc R
H22C H 1.1509 0.0444 0.3131 0.030 Uiso 1 1 calc R
C14 C 1.2381(4) -0.0149(4) 0.42902(11) 0.0283(7) Uani 1 1 d .
H14A H 1.3006 -0.0804 0.4070 0.043 Uiso 1 1 calc R
H14B H 1.3209 0.0320 0.4464 0.043 Uiso 1 1 calc R
H14C H 1.1634 0.0719 0.4147 0.043 Uiso 1 1 calc R
C30 C 1.3575(4) -0.1983(4) 0.18467(10) 0.0217(6) Uani 1 1 d .
H30A H 1.2913 -0.0920 0.1831 0.033 Uiso 1 1 calc R
H30B H 1.4681 -0.1919 0.1686 0.033 Uiso 1 1 calc R
H30C H 1.3783 -0.2321 0.2151 0.033 Uiso 1 1 calc R
C38 C 0.7562(4) -0.3097(4) 0.04502(11) 0.0236(6) Uani 1 1 d .
H38A H 0.7724 -0.3814 0.0712 0.035 Uiso 1 1 calc R
H38B H 0.7058 -0.3674 0.0227 0.035 Uiso 1 1 calc R
H38C H 0.6787 -0.2143 0.0520 0.035 Uiso 1 1 calc R
C13 C 0.6743(5) -0.2887(5) 0.46030(12) 0.0335(8) Uani 1 1 d .
H13A H 0.6045 -0.1858 0.4545 0.050 Uiso 1 1 calc R
H13B H 0.6176 -0.3523 0.4836 0.050 Uiso 1 1 calc R
H13C H 0.6862 -0.3490 0.4339 0.050 Uiso 1 1 calc R
C21 C 0.6744(4) -0.3721(4) 0.30908(10) 0.0207(6) Uani 1 1 d .
H21A H 0.5986 -0.2758 0.3162 0.031 Uiso 1 1 calc R
H21B H 0.6310 -0.4678 0.3243 0.031 Uiso 1 1 calc R
H21C H 0.6768 -0.3841 0.2777 0.031 Uiso 1 1 calc R

loop_
_atom_site_aniso_label
_atom_site_aniso_U_11
_atom_site_aniso_U_22
_atom_site_aniso_U_33
_atom_site_aniso_U_23
_atom_site_aniso_U_13
_atom_site_aniso_U_12
Pd1 0.01176(10) 0.01162(10) 0.00772(10) -0.00038(7) -0.00081(7) 0.00163(7)
Pd2 0.01080(10) 0.01038(10) 0.00706(10) -0.00033(7) -0.00021(7) 0.00051(7)
Cl2 0.0180(3) 0.0179(3) 0.0088(3) 0.0008(2) -0.0023(2) 0.0024(3)
S1 0.0167(3) 0.0190(3) 0.0105(3) 0.0003(3) -0.0019(2) 0.0066(3)
Cl1 0.0217(3) 0.0207(3) 0.0115(3) -0.0041(3) 0.0001(2) 0.0038(3)
C5 0.0167(13) 0.0149(13) 0.0129(13) -0.0014(10) 0.0019(10) 0.0011(11)
N1 0.0125(11) 0.0126(11) 0.0103(11) -0.0022(8) -0.0006(8) 0.0035(9)
N3 0.0138(11) 0.0107(10) 0.0092(10) 0.0020(8) -0.0004(8) 0.0007(9)
N5 0.0143(11) 0.0120(11) 0.0127(11) -0.0014(9) -0.0003(9) -0.0005(9)
C4 0.0126(12) 0.0113(12) 0.0084(12) -0.0002(9) 0.0008(9) -0.0029(10)
C1 0.0126(12) 0.0113(12) 0.0114(12) 0.0024(10) -0.0002(10) 0.0000(10)
N4 0.0129(11) 0.0111(10) 0.0088(10) 0.0004(8) -0.0027(8) 0.0000(9)
N7 0.0143(11) 0.0157(11) 0.0096(11) -0.0003(9) 0.0004(9) 0.0018(9)
C6 0.0128(12) 0.0163(13) 0.0128(13) 0.0021(10) -0.0034(10) 0.0006(10)
C16 0.0184(13) 0.0148(13) 0.0096(12) -0.0005(10) 0.0024(10) 0.0010(11)
C20 0.0135(13) 0.0175(13) 0.0101(12) -0.0029(10) 0.0028(10) 0.0010(11)
N2 0.0162(11) 0.0139(11) 0.0158(12) -0.0020(9) -0.0011(9) 0.0074(9)
C31 0.0199(14) 0.0147(13) 0.0082(12) 0.0003(10) 0.0022(10) 0.0050(11)
C35 0.0391(18) 0.0151(14) 0.0117(14) -0.0001(11) -0.0024(12) 0.0009(13)
N6 0.0200(12) 0.0188(12) 0.0122(12) -0.0014(9) 0.0004(9) 0.0051(10)
C23 0.0145(13) 0.0122(12) 0.0098(12) 0.0013(10) -0.0005(10) 0.0037(10)
C24 0.0144(13) 0.0134(13) 0.0144(13) 0.0030(10) -0.0016(10) 0.0023(10)
C36 0.0219(14) 0.0141(13) 0.0151(14) 0.0010(11) -0.0020(11) 0.0030(11)
C15 0.0140(12) 0.0102(12) 0.0095(12) 0.0015(9) -0.0002(10) 0.0051(10)
C19 0.0141(13) 0.0252(15) 0.0112(13) -0.0028(11) -0.0013(10) 0.0065(11)
C28 0.0161(13) 0.0145(13) 0.0155(13) 0.0006(10) 0.0000(10) 0.0018(11)
C33 0.0259(16) 0.0211(15) 0.0201(15) 0.0037(12) 0.0098(12) 0.0015(13)
C12 0.0260(15) 0.0200(15) 0.0140(14) -0.0040(11) -0.0030(11) 0.0055(12)
C2 0.0173(14) 0.0191(14) 0.0150(14) -0.0010(11) -0.0005(11) 0.0059(11)
C8 0.0254(15) 0.0244(16) 0.0156(14) -0.0012(12) 0.0017(12) 0.0055(13)
C17 0.0259(15) 0.0148(13) 0.0127(13) 0.0045(10) 0.0051(11) 0.0033(12)
C32 0.0190(14) 0.0166(14) 0.0142(13) 0.0024(11) 0.0008(11) 0.0024(11)
C34 0.0384(18) 0.0203(15) 0.0142(14) -0.0001(12) 0.0096(13) 0.0056(13)
C7 0.0262(15) 0.0208(14) 0.0063(12) -0.0009(10) -0.0032(11) 0.0085(12)
C27 0.0253(15) 0.0162(14) 0.0176(14) -0.0055(11) -0.0052(11) 0.0019(12)
C18 0.0276(16) 0.0188(14) 0.0114(13) 0.0019(11) 0.0007(11) 0.0109(12)
C26 0.0257(15) 0.0238(15) 0.0094(13) -0.0028(11) -0.0002(11) 0.0091(12)
C11 0.0279(16) 0.0282(17) 0.0200(15) -0.0066(13) -0.0109(12) 0.0087(14)
C25 0.0177(14) 0.0235(15) 0.0124(13) 0.0031(11) 0.0034(10) 0.0052(12)
C9 0.042(2) 0.0297(18) 0.0138(15) 0.0044(13) 0.0009(13) 0.0022(15)
C10 0.044(2) 0.0303(18) 0.0126(14) -0.0014(13) -0.0113(13) 0.0097(15)
C3 0.0100(12) 0.0142(13) 0.0073(12) -0.0003(10) 0.0001(9) -0.0038(10)
C37 0.0207(15) 0.0246(16) 0.0226(16) 0.0018(12) -0.0013(12) -0.0033(12)
C29 0.0220(15) 0.0224(16) 0.0289(17) -0.0091(13) 0.0024(12) -0.0072(13)
C22 0.0166(14) 0.0258(16) 0.0181(14) 0.0006(12) -0.0024(11) -0.0049(12)
C14 0.0280(17) 0.0343(19) 0.0230(16) -0.0032(14) -0.0046(13) -0.0019(14)
C30 0.0167(14) 0.0273(16) 0.0218(15) -0.0015(12) 0.0020(11) -0.0061(12)
C38 0.0233(15) 0.0245(16) 0.0236(16) -0.0040(13) -0.0043(12) -0.0023(13)
C13 0.0280(18) 0.046(2) 0.0256(18) 0.0054(15) 0.0021(14) -0.0050(16)
C21 0.0183(14) 0.0210(15) 0.0226(15) 0.0019(12) 0.0028(11) -0.0047(12)

loop_
_atom_type_symbol
_atom_type_description
_atom_type_scat_dispersion_real
_atom_type_scat_dispersion_imag
_atom_type_scat_source
C C 0.0033 0.0016 'International Tables Vol C Tables 4.2.6.8 and 6.1.1.4'
H H 0.0000 0.0000 'International Tables Vol C Tables 4.2.6.8 and 6.1.1.4'
N N 0.0061 0.0033 'International Tables Vol C Tables 4.2.6.8 and 6.1.1.4'
S S 0.1246 0.1234 'International Tables Vol C Tables 4.2.6.8 and 6.1.1.4'
Cl Cl 0.1484 0.1585 'International Tables Vol C Tables 4.2.6.8 and 6.1.1.4'
Pd Pd -0.9988 1.0072 'International Tables Vol C Tables 4.2.6.8 and 6.1.1.4'

loop_
_geom_angle_atom_site_label_1
_geom_angle_atom_site_label_2
_geom_angle_atom_site_label_3
_geom_angle
C5 Pd1 N1 178.34(11)
C5 Pd1 C3 101.27(11)
N1 Pd1 C3 78.26(10)
C5 Pd1 Cl1 85.89(8)
N1 Pd1 Cl1 94.67(6)
C3 Pd1 Cl1 172.20(8)
C6 Pd2 C4 96.34(11)
C6 Pd2 N3 175.65(10)
C4 Pd2 N3 80.53(10)
C6 Pd2 Cl2 85.20(8)
C4 Pd2 Cl2 177.27(8)
N3 Pd2 Cl2 98.05(6)
C1 S1 C2 86.79(13)
N6 C5 Pd1 168.8(2)
C1 N1 N2 115.7(2)
C1 N1 Pd1 114.43(17)
N2 N1 Pd1 129.72(17)
C3 N3 C1 112.8(2)
C3 N3 Pd2 114.92(17)
C1 N3 Pd2 132.24(18)
C4 N5 C23 126.1(2)
N5 C4 N4 113.9(2)
N5 C4 Pd2 135.4(2)
N4 C4 Pd2 110.66(17)
N1 C1 N3 118.7(2)
N1 C1 S1 111.90(19)
N3 C1 S1 129.3(2)
C3 N4 C15 123.5(2)
C3 N4 C4 119.0(2)
C15 N4 C4 116.8(2)
C6 N7 C31 178.1(3)
N7 C6 Pd2 170.5(2)
C17 C16 C15 117.5(3)
C17 C16 C21 121.0(3)
C15 C16 C21 121.4(2)
C19 C20 C15 117.2(3)
C19 C20 C22 121.7(3)
C15 C20 C22 121.1(2)
C2 N2 N1 109.6(2)
C32 C31 N7 118.4(3)
C32 C31 C36 124.0(3)
N7 C31 C36 117.6(3)
C36 C35 C34 121.3(3)
C36 C35 H35 119.4
C34 C35 H35 119.4
C5 N6 C7 174.2(3)
C24 C23 C28 122.0(2)
C24 C23 N5 118.6(2)
C28 C23 N5 119.0(2)
C25 C24 C23 117.8(3)
C25 C24 C30 121.8(3)
C23 C24 C30 120.4(2)
C35 C36 C31 116.7(3)
C35 C36 C38 122.6(3)
C31 C36 C38 120.8(3)
C20 C15 C16 123.0(2)
C20 C15 N4 119.1(2)
C16 C15 N4 117.7(2)
C18 C19 C20 121.2(3)
C18 C19 H19 119.4
C20 C19 H19 119.4
C27 C28 C23 118.1(3)
C27 C28 C29 121.2(3)
C23 C28 C29 120.7(3)
C34 C33 C32 121.5(3)
C34 C33 H33 119.2
C32 C33 H33 119.2
C7 C12 C11 116.2(3)
C7 C12 C14 122.5(3)
C11 C12 C14 121.4(3)
N2 C2 S1 116.0(2)
N2 C2 H2 122.0
S1 C2 H2 122.0
C9 C8 C7 116.6(3)
C9 C8 C13 121.8(3)
C7 C8 C13 121.5(3)
C18 C17 C16 120.6(3)
C18 C17 H17 119.7
C16 C17 H17 119.7
C31 C32 C33 116.5(3)
C31 C32 C37 121.5(3)
C33 C32 C37 122.0(3)
C33 C34 C35 120.0(3)
C33 C34 H34 120.0
C35 C34 H34 120.0
C12 C7 C8 124.4(3)
C12 C7 N6 118.7(3)
C8 C7 N6 116.7(3)
C26 C27 C28 121.1(3)
C26 C27 H27 119.4
C28 C27 H27 119.4
C17 C18 C19 120.4(3)
C17 C18 H18 119.8
C19 C18 H18 119.8
C25 C26 C27 119.8(3)
C25 C26 H26 120.1
C27 C26 H26 120.1
C10 C11 C12 121.0(3)
C10 C11 H11 119.5
C12 C11 H11 119.5
C26 C25 C24 121.2(3)
C26 C25 H25 119.4
C24 C25 H25 119.4
C10 C9 C8 120.8(3)
C10 C9 H9 119.6
C8 C9 H9 119.6
C9 C10 C11 120.9(3)
C9 C10 H10 119.5
C11 C10 H10 119.5
N4 C3 N3 114.6(2)
N4 C3 Pd1 129.71(19)
N3 C3 Pd1 115.57(18)
C32 C37 H37A 109.5
C32 C37 H37B 109.5
H37A C37 H37B 109.5
C32 C37 H37C 109.5
H37A C37 H37C 109.5
H37B C37 H37C 109.5
C28 C29 H29A 109.5
C28 C29 H29B 109.5
H29A C29 H29B 109.5
C28 C29 H29C 109.5
H29A C29 H29C 109.5
H29B C29 H29C 109.5
C20 C22 H22A 109.5
C20 C22 H22B 109.5
H22A C22 H22B 109.5
C20 C22 H22C 109.5
H22A C22 H22C 109.5
H22B C22 H22C 109.5
C12 C14 H14A 109.5
C12 C14 H14B 109.5
H14A C14 H14B 109.5
C12 C14 H14C 109.5
H14A C14 H14C 109.5
H14B C14 H14C 109.5
C24 C30 H30A 109.5
C24 C30 H30B 109.5
H30A C30 H30B 109.5
C24 C30 H30C 109.5
H30A C30 H30C 109.5
H30B C30 H30C 109.5
C36 C38 H38A 109.5
C36 C38 H38B 109.5
H38A C38 H38B 109.5
C36 C38 H38C 109.5
H38A C38 H38C 109.5
H38B C38 H38C 109.5
C8 C13 H13A 109.5
C8 C13 H13B 109.5
H13A C13 H13B 109.5
C8 C13 H13C 109.5
H13A C13 H13C 109.5
H13B C13 H13C 109.5
C16 C21 H21A 109.5
C16 C21 H21B 109.5
H21A C21 H21B 109.5
C16 C21 H21C 109.5
H21A C21 H21C 109.5
H21B C21 H21C 109.5

loop_
_geom_bond_atom_site_label_1
_geom_bond_atom_site_label_2
_geom_bond_distance
Pd1 C5 1.950(3)
Pd1 N1 2.007(2)
Pd1 C3 2.016(3)
Pd1 Cl1 2.3383(7)
Pd2 C6 1.947(3)
Pd2 C4 1.985(3)
Pd2 N3 2.050(2)
Pd2 Cl2 2.3744(6)
S1 C1 1.718(3)
S1 C2 1.738(3)
C5 N6 1.145(4)
N1 C1 1.322(3)
N1 N2 1.365(3)
N3 C3 1.363(3)
N3 C1 1.372(3)
N5 C4 1.258(3)
N5 C23 1.417(3)
C4 N4 1.471(3)
N4 C3 1.327(3)
N4 C15 1.447(3)
N7 C6 1.152(4)
N7 C31 1.397(3)
C16 C17 1.397(4)
C16 C15 1.398(4)
C16 C21 1.505(4)
C20 C19 1.392(4)
C20 C15 1.397(4)
C20 C22 1.506(4)
N2 C2 1.294(4)
C31 C32 1.395(4)
C31 C36 1.403(4)
C35 C36 1.390(4)
C35 C34 1.390(5)
C35 H35 0.9300
N6 C7 1.408(3)
C23 C24 1.400(4)
C23 C28 1.401(4)
C24 C25 1.399(4)
C24 C30 1.502(4)
C36 C38 1.503(4)
C19 C18 1.384(4)
C19 H19 0.9300
C28 C27 1.393(4)
C28 C29 1.505(4)
C33 C34 1.382(5)
C33 C32 1.396(4)
C33 H33 0.9300
C12 C7 1.395(4)
C12 C11 1.398(4)
C12 C14 1.496(5)
C2 H2 0.9300
C8 C9 1.391(4)
C8 C7 1.397(4)
C8 C13 1.504(5)
C17 C18 1.384(4)
C17 H17 0.9300
C32 C37 1.503(4)
C34 H34 0.9300
C27 C26 1.386(4)
C27 H27 0.9300
C18 H18 0.9300
C26 C25 1.385(4)
C26 H26 0.9300
C11 C10 1.382(5)
C11 H11 0.9300
C25 H25 0.9300
C9 C10 1.381(5)
C9 H9 0.9300
C10 H10 0.9300
C37 H37A 0.9600
C37 H37B 0.9600
C37 H37C 0.9600
C29 H29A 0.9600
C29 H29B 0.9600
C29 H29C 0.9600
C22 H22A 0.9600
C22 H22B 0.9600
C22 H22C 0.9600
C14 H14A 0.9600
C14 H14B 0.9600
C14 H14C 0.9600
C30 H30A 0.9600
C30 H30B 0.9600
C30 H30C 0.9600
C38 H38A 0.9600
C38 H38B 0.9600
C38 H38C 0.9600
C13 H13A 0.9600
C13 H13B 0.9600
C13 H13C 0.9600
C21 H21A 0.9600
C21 H21B 0.9600
C21 H21C 0.9600
